data_7120627
loop_
_publ_author_name
'Jiang, Bo'
'Liu, Shuai'
'Chen, Ke'
'Lan, Xin-Chan'
'Hao, Wen-Juan'
'Li, Guigen'
'Tu, Shu-Jiang'

_publ_section_title
;
 Synergistic silver/scandium catalysis for divergent synthesis of
 skeletally diverse chromene derivatives
;
_journal_name_full 'Chem. Commun.'
_journal_paper_doi 10.1039/C7CC05563C
_journal_year 2017
_chemical_formula_sum 'C42 H32 O3'
_chemical_formula_weight 584.68
_chemical_name_systematic
; 
 ? 
;
_space_group_IT_number 2
_symmetry_cell_setting triclinic
_symmetry_space_group_name_Hall '-P 1'
_symmetry_space_group_name_H-M 'P -1'
_atom_sites_solution_hydrogens geom
_atom_sites_solution_primary direct
_atom_sites_solution_secondary difmap
_audit_creation_method SHELXL-97
_audit_update_record
;
2017-07-17 deposited with the CCDC.
2017-09-07 downloaded from the CCDC.
;
_cell_angle_alpha 100.913(2)
_cell_angle_beta 112.500(3)
_cell_angle_gamma 104.312(2)
_cell_formula_units_Z 2
_cell_length_a 10.6945(11)
_cell_length_b 13.2531(12)
_cell_length_c 13.4125(13)
_cell_measurement_reflns_used 793
_cell_measurement_temperature 298(2)
_cell_measurement_theta_max 18.997
_cell_measurement_theta_min 2.248
_cell_volume 1614.0(3)
_computing_cell_refinement 'Bruker SMART'
_computing_data_collection 'Bruker SMART'
_computing_data_reduction 'Bruker SHELXTL'
_computing_molecular_graphics 'Bruker SHELXTL'
_computing_publication_material 'Bruker SHELXTL'
_computing_structure_refinement 'SHELXL-97 (Sheldrick, 1997)'
_computing_structure_solution 'SHELXS-97 (Sheldrick, 1990)'
_diffrn_ambient_temperature 298(2)
_diffrn_measured_fraction_theta_full 0.984
_diffrn_measured_fraction_theta_max 0.984
_diffrn_measurement_device_type 'CCD area detector'
_diffrn_measurement_method 'phi and omega scans'
_diffrn_radiation_monochromator graphite
_diffrn_radiation_source 'fine-focus sealed tube'
_diffrn_radiation_type MoK\a
_diffrn_radiation_wavelength 0.71073
_diffrn_reflns_av_R_equivalents 0.0702
_diffrn_reflns_av_sigmaI/netI 0.1716
_diffrn_reflns_limit_h_max 12
_diffrn_reflns_limit_h_min -6
_diffrn_reflns_limit_k_max 15
_diffrn_reflns_limit_k_min -15
_diffrn_reflns_limit_l_max 11
_diffrn_reflns_limit_l_min -15
_diffrn_reflns_number 8247
_diffrn_reflns_theta_full 25.02
_diffrn_reflns_theta_max 25.02
_diffrn_reflns_theta_min 2.10
_exptl_absorpt_coefficient_mu 0.074
_exptl_absorpt_correction_T_max 0.9926
_exptl_absorpt_correction_T_min 0.9845
_exptl_absorpt_correction_type multi-scan
_exptl_absorpt_process_details sadabs
_exptl_crystal_colour white
_exptl_crystal_density_diffrn 1.203
_exptl_crystal_density_method 'not measured'
_exptl_crystal_description block
_exptl_crystal_F_000 616
_exptl_crystal_size_max 0.21
_exptl_crystal_size_mid 0.15
_exptl_crystal_size_min 0.10
_refine_diff_density_max 0.222
_refine_diff_density_min -0.244
_refine_diff_density_rms 0.056
_refine_ls_extinction_method none
_refine_ls_goodness_of_fit_ref 0.976
_refine_ls_hydrogen_treatment mixed
_refine_ls_matrix_type full
_refine_ls_number_parameters 406
_refine_ls_number_reflns 5609
_refine_ls_number_restraints 0
_refine_ls_restrained_S_all 0.976
_refine_ls_R_factor_all 0.2165
_refine_ls_R_factor_gt 0.0797
_refine_ls_shift/su_max 0.000
_refine_ls_shift/su_mean 0.000
_refine_ls_structure_factor_coef Fsqd
_refine_ls_weighting_details 'calc w=1/[\s^2^(Fo^2^)+(0.0387P)^2^+0.0000P] where P=(Fo^2^+2Fc^2^)/3'
_refine_ls_weighting_scheme calc
_refine_ls_wR_factor_gt 0.1483
_refine_ls_wR_factor_ref 0.1759
_reflns_number_gt 1876
_reflns_number_total 5609
_reflns_threshold_expression >2sigma(I)
_cod_data_source_file c7cc05563c2.cif
_cod_data_source_block 170514c
_cod_depositor_comments
;
The following automatic conversions were performed:

'_symmetry_cell_setting' value 'Triclinic' changed to 'triclinic'
according to
/home/data/users/saulius/crontab/automatic-downloads/rss-feeds/RSC/lib/dictionaries/cif_core.dic
dictionary named 'cif_core.dic' version 2.4.2 from 2011-04-26.

Automatic conversion script
Id: cif_fix_values 4973 2017-02-22 13:04:09Z antanas 
;
_cod_original_cell_volume 1613.9(3)
_cod_original_sg_symbol_H-M P-1
_cod_database_code 7120627

loop_
_symmetry_equiv_pos_as_xyz
'x, y, z'
'-x, -y, -z'

loop_
_atom_site_label
_atom_site_type_symbol
_atom_site_fract_x
_atom_site_fract_y
_atom_site_fract_z
_atom_site_U_iso_or_equiv
_atom_site_adp_type
_atom_site_occupancy
_atom_site_symmetry_multiplicity
_atom_site_calc_flag
_atom_site_refinement_flags
O1 O 0.8906(3) 0.7399(2) 0.3168(2) 0.0515(8) Uani 1 1 d .
O2 O 0.6936(4) 0.7248(2) 0.1584(2) 0.0621(9) Uani 1 1 d .
O3 O 1.1354(3) 0.7698(2) 0.3648(2) 0.0589(9) Uani 1 1 d .
C1 C 0.7980(5) 0.6731(4) 0.1976(4) 0.0511(13) Uani 1 1 d .
C2 C 0.5745(6) 0.7022(5) 0.1783(4) 0.0594(14) Uani 1 1 d .
C3 C 0.4875(6) 0.7620(4) 0.1428(4) 0.0764(17) Uani 1 1 d .
H3 H 0.5107 0.8130 0.1078 0.092 Uiso 1 1 calc R
C4 C 0.3651(7) 0.7459(5) 0.1597(5) 0.094(2) Uani 1 1 d .
H4 H 0.3082 0.7885 0.1390 0.113 Uiso 1 1 calc R
C5 C 0.3272(7) 0.6664(6) 0.2074(6) 0.099(2) Uani 1 1 d .
H5 H 0.2439 0.6542 0.2173 0.119 Uiso 1 1 calc R
C6 C 0.4150(7) 0.6053(5) 0.2402(5) 0.0822(18) Uani 1 1 d .
H6 H 0.3904 0.5530 0.2734 0.099 Uiso 1 1 calc R
C7 C 0.5389(6) 0.6202(4) 0.2245(4) 0.0615(14) Uani 1 1 d .
C8 C 0.6384(5) 0.5555(4) 0.2617(4) 0.0616(14) Uani 1 1 d .
H8 H 0.7052 0.5929 0.3425 0.074 Uiso 1 1 calc R
C9 C 0.7296(5) 0.5563(3) 0.1967(4) 0.0494(12) Uani 1 1 d .
H9 H 0.6672 0.5091 0.1177 0.059 Uiso 1 1 calc R
C10 C 0.8519(5) 0.5149(4) 0.2497(4) 0.0535(13) Uani 1 1 d .
C11 C 0.8341(6) 0.4031(4) 0.2149(4) 0.0666(15) Uani 1 1 d .
H11 H 0.7447 0.3525 0.1598 0.080 Uiso 1 1 calc R
C12 C 0.9490(7) 0.3673(4) 0.2622(4) 0.0695(16) Uani 1 1 d .
H12 H 0.9350 0.2929 0.2413 0.083 Uiso 1 1 calc R
C13 C 1.0830(6) 0.4424(4) 0.3398(4) 0.0768(17) Uani 1 1 d .
H13 H 1.1607 0.4190 0.3691 0.092 Uiso 1 1 calc R
C14 C 1.1030(6) 0.5529(4) 0.3744(4) 0.0734(16) Uani 1 1 d .
H14 H 1.1940 0.6030 0.4273 0.088 Uiso 1 1 calc R
C15 C 0.9877(6) 0.5901(4) 0.3308(4) 0.0526(13) Uani 1 1 d .
C16 C 1.0126(5) 0.7105(4) 0.3773(4) 0.0509(13) Uani 1 1 d .
C17 C 1.0434(5) 0.7447(4) 0.4996(4) 0.0619(14) Uani 1 1 d .
H17A H 1.1251 0.7259 0.5435 0.074 Uiso 1 1 calc R
H17B H 0.9604 0.7034 0.5067 0.074 Uiso 1 1 calc R
C18 C 1.0769(5) 0.8675(4) 0.5502(4) 0.0645(15) Uani 1 1 d .
H18 H 0.9857 0.8809 0.5187 0.077 Uiso 1 1 calc R
C19 C 1.1777(5) 0.9333(4) 0.5113(4) 0.0545(13) Uani 1 1 d .
C20 C 1.2503(6) 1.0463(4) 0.5621(4) 0.0742(17) Uani 1 1 d .
H20 H 1.2384 1.0829 0.6223 0.089 Uiso 1 1 calc R
C21 C 1.3386(6) 1.1045(5) 0.5252(5) 0.086(2) Uani 1 1 d .
H21 H 1.3842 1.1801 0.5596 0.103 Uiso 1 1 calc R
C22 C 1.3601(6) 1.0533(5) 0.4395(5) 0.0829(18) Uani 1 1 d .
H22 H 1.4227 1.0934 0.4168 0.100 Uiso 1 1 calc R
C23 C 1.2895(5) 0.9412(5) 0.3851(4) 0.0715(16) Uani 1 1 d .
H23 H 1.3016 0.9057 0.3245 0.086 Uiso 1 1 calc R
C24 C 1.1992(5) 0.8826(4) 0.4238(4) 0.0560(14) Uani 1 1 d .
C25 C 0.8765(5) 0.6869(4) 0.1257(4) 0.0498(13) Uani 1 1 d .
C26 C 0.8677(5) 0.6009(4) 0.0434(4) 0.0594(14) Uani 1 1 d .
H26 H 0.8169 0.5290 0.0342 0.071 Uiso 1 1 calc R
C27 C 0.9341(6) 0.6210(5) -0.0257(4) 0.0770(17) Uani 1 1 d .
H27 H 0.9294 0.5623 -0.0793 0.092 Uiso 1 1 calc R
C28 C 1.0076(6) 0.7279(5) -0.0154(5) 0.0775(17) Uani 1 1 d .
H28 H 1.0501 0.7415 -0.0627 0.093 Uiso 1 1 calc R
C29 C 1.0157(6) 0.8130(5) 0.0663(5) 0.0726(16) Uani 1 1 d .
H29 H 1.0657 0.8850 0.0754 0.087 Uiso 1 1 calc R
C30 C 0.9508(5) 0.7928(4) 0.1347(4) 0.0629(15) Uani 1 1 d .
H30 H 0.9567 0.8518 0.1886 0.076 Uiso 1 1 calc R
C31 C 0.5551(5) 0.4389(4) 0.2499(5) 0.0697(16) Uani 1 1 d .
C32 C 0.4561(6) 0.3606(4) 0.1458(4) 0.0803(17) Uani 1 1 d .
H32 H 0.4394 0.3804 0.0802 0.096 Uiso 1 1 calc R
C33 C 0.3808(6) 0.2541(5) 0.1346(6) 0.101(2) Uani 1 1 d .
H33 H 0.3185 0.2029 0.0631 0.121 Uiso 1 1 calc R
C34 C 0.4003(8) 0.2260(6) 0.2318(8) 0.142(3) Uani 1 1 d .
H34 H 0.3497 0.1555 0.2261 0.170 Uiso 1 1 calc R
C35 C 0.4937(9) 0.3014(6) 0.3369(7) 0.177(4) Uani 1 1 d .
H35 H 0.5042 0.2823 0.4021 0.213 Uiso 1 1 calc R
C36 C 0.5728(7) 0.4059(5) 0.3464(5) 0.123(3) Uani 1 1 d .
H36 H 0.6387 0.4552 0.4182 0.147 Uiso 1 1 calc R
C37 C 1.1347(7) 0.9012(4) 0.6802(4) 0.0689(16) Uani 1 1 d .
C38 C 1.0512(7) 0.9216(4) 0.7308(6) 0.092(2) Uani 1 1 d .
H38 H 0.9577 0.9181 0.6867 0.110 Uiso 1 1 calc R
C39 C 1.1056(10) 0.9482(5) 0.8505(6) 0.111(3) Uani 1 1 d .
H39 H 1.0507 0.9667 0.8855 0.133 Uiso 1 1 calc R
C40 C 1.2379(11) 0.9464(5) 0.9132(6) 0.125(4) Uani 1 1 d .
H40 H 1.2721 0.9622 0.9915 0.150 Uiso 1 1 calc R
C41 C 1.3238(8) 0.9219(5) 0.8644(6) 0.113(3) Uani 1 1 d .
H41 H 1.4138 0.9193 0.9084 0.135 Uiso 1 1 calc R
C42 C 1.2717(7) 0.9010(5) 0.7471(5) 0.098(2) Uani 1 1 d .
H42 H 1.3293 0.8868 0.7129 0.117 Uiso 1 1 calc R

loop_
_atom_site_aniso_label
_atom_site_aniso_U_11
_atom_site_aniso_U_22
_atom_site_aniso_U_33
_atom_site_aniso_U_23
_atom_site_aniso_U_13
_atom_site_aniso_U_12
O1 0.059(2) 0.0442(18) 0.0454(18) 0.0109(16) 0.0159(17) 0.0247(17)
O2 0.059(2) 0.070(2) 0.066(2) 0.0328(19) 0.023(2) 0.038(2)
O3 0.062(2) 0.048(2) 0.059(2) 0.0161(18) 0.0221(19) 0.0172(19)
C1 0.051(3) 0.046(3) 0.048(3) 0.013(3) 0.015(3) 0.017(3)
C2 0.053(4) 0.071(4) 0.051(3) 0.011(3) 0.022(3) 0.025(3)
C3 0.066(4) 0.081(4) 0.074(4) 0.015(3) 0.019(3) 0.039(4)
C4 0.071(5) 0.089(5) 0.110(5) 0.007(4) 0.031(4) 0.043(4)
C5 0.066(5) 0.087(5) 0.123(6) -0.004(4) 0.045(4) 0.017(4)
C6 0.070(4) 0.072(4) 0.088(4) 0.004(3) 0.031(4) 0.021(4)
C7 0.047(3) 0.065(4) 0.059(3) 0.004(3) 0.023(3) 0.013(3)
C8 0.052(3) 0.059(4) 0.055(3) 0.013(3) 0.013(3) 0.011(3)
C9 0.047(3) 0.042(3) 0.045(3) 0.008(2) 0.011(3) 0.013(3)
C10 0.071(4) 0.038(3) 0.043(3) 0.014(3) 0.020(3) 0.015(3)
C11 0.081(4) 0.043(3) 0.048(3) 0.004(3) 0.013(3) 0.011(3)
C12 0.105(5) 0.039(3) 0.062(4) 0.017(3) 0.030(4) 0.034(4)
C13 0.091(5) 0.065(4) 0.070(4) 0.027(3) 0.020(4) 0.043(4)
C14 0.080(4) 0.048(3) 0.061(3) 0.013(3) 0.004(3) 0.020(3)
C15 0.069(4) 0.039(3) 0.042(3) 0.011(3) 0.018(3) 0.020(3)
C16 0.052(3) 0.047(3) 0.045(3) 0.015(3) 0.011(3) 0.019(3)
C17 0.065(4) 0.056(3) 0.048(3) 0.013(3) 0.014(3) 0.017(3)
C18 0.066(4) 0.059(4) 0.045(3) 0.004(3) 0.011(3) 0.018(3)
C19 0.061(4) 0.044(3) 0.046(3) 0.012(3) 0.013(3) 0.018(3)
C20 0.087(4) 0.049(4) 0.052(3) 0.004(3) 0.010(3) 0.015(3)
C21 0.090(5) 0.049(4) 0.084(5) 0.016(4) 0.021(4) 0.001(4)
C22 0.076(4) 0.071(5) 0.088(5) 0.027(4) 0.031(4) 0.012(4)
C23 0.057(4) 0.066(4) 0.076(4) 0.024(3) 0.021(3) 0.008(3)
C24 0.048(3) 0.046(3) 0.054(3) 0.016(3) 0.005(3) 0.014(3)
C25 0.051(3) 0.051(3) 0.041(3) 0.013(3) 0.014(3) 0.019(3)
C26 0.064(4) 0.057(3) 0.055(3) 0.017(3) 0.023(3) 0.024(3)
C27 0.082(4) 0.081(5) 0.077(4) 0.023(4) 0.041(4) 0.036(4)
C28 0.088(4) 0.086(5) 0.066(4) 0.025(4) 0.039(4) 0.034(4)
C29 0.076(4) 0.077(4) 0.063(4) 0.026(4) 0.030(3) 0.024(3)
C30 0.082(4) 0.060(4) 0.053(3) 0.019(3) 0.034(3) 0.027(3)
C31 0.058(4) 0.068(4) 0.063(4) 0.026(3) 0.013(3) 0.009(3)
C32 0.082(4) 0.064(4) 0.067(4) 0.023(3) 0.010(3) 0.018(3)
C33 0.078(5) 0.068(4) 0.110(5) 0.035(4) 0.008(4) -0.001(4)
C34 0.119(6) 0.100(6) 0.143(7) 0.075(6) 0.012(6) -0.016(5)
C35 0.198(9) 0.110(7) 0.123(7) 0.078(6) 0.009(6) -0.035(6)
C36 0.110(6) 0.110(6) 0.085(5) 0.056(4) -0.001(4) -0.009(4)
C37 0.082(4) 0.044(3) 0.056(4) 0.008(3) 0.017(4) 0.012(3)
C38 0.145(6) 0.077(4) 0.086(5) 0.032(4) 0.067(5) 0.062(4)
C39 0.203(9) 0.087(5) 0.083(6) 0.039(4) 0.081(6) 0.081(6)
C40 0.221(11) 0.065(5) 0.056(5) 0.013(4) 0.047(6) 0.027(6)
C41 0.121(6) 0.096(5) 0.055(5) 0.016(4) -0.002(4) 0.006(5)
C42 0.091(5) 0.098(5) 0.061(4) 0.018(4) 0.016(4) 0.000(4)

loop_
_atom_type_symbol
_atom_type_description
_atom_type_scat_dispersion_real
_atom_type_scat_dispersion_imag
_atom_type_scat_source
C C 0.0033 0.0016 'International Tables Vol C Tables 4.2.6.8 and 6.1.1.4'
H H 0.0000 0.0000 'International Tables Vol C Tables 4.2.6.8 and 6.1.1.4'
O O 0.0106 0.0060 'International Tables Vol C Tables 4.2.6.8 and 6.1.1.4'

loop_
_geom_angle_atom_site_label_1
_geom_angle_atom_site_label_2
_geom_angle_atom_site_label_3
_geom_angle
C16 O1 C1 116.2(3)
C2 O2 C1 120.6(4)
C24 O3 C16 116.3(4)
O2 C1 O1 103.8(3)
O2 C1 C25 103.3(4)
O1 C1 C25 111.8(4)
O2 C1 C9 112.5(4)
O1 C1 C9 106.9(3)
C25 C1 C9 117.7(4)
O2 C2 C3 115.0(6)
O2 C2 C7 122.9(5)
C3 C2 C7 122.0(5)
C2 C3 C4 119.5(6)
C2 C3 H3 120.2
C4 C3 H3 120.2
C3 C4 C5 120.1(6)
C3 C4 H4 120.0
C5 C4 H4 120.0
C6 C5 C4 119.3(6)
C6 C5 H5 120.4
C4 C5 H5 120.4
C5 C6 C7 121.7(6)
C5 C6 H6 119.2
C7 C6 H6 119.2
C6 C7 C2 117.2(6)
C6 C7 C8 122.6(6)
C2 C7 C8 120.0(5)
C7 C8 C31 112.0(4)
C7 C8 C9 110.7(4)
C31 C8 C9 111.7(4)
C7 C8 H8 107.4
C31 C8 H8 107.4
C9 C8 H8 107.4
C10 C9 C1 107.4(4)
C10 C9 C8 111.6(4)
C1 C9 C8 110.8(4)
C10 C9 H9 109.0
C1 C9 H9 109.0
C8 C9 H9 109.0
C15 C10 C11 118.9(5)
C15 C10 C9 119.4(4)
C11 C10 C9 121.7(5)
C12 C11 C10 120.8(5)
C12 C11 H11 119.6
C10 C11 H11 119.6
C13 C12 C11 119.8(5)
C13 C12 H12 120.1
C11 C12 H12 120.1
C12 C13 C14 120.3(5)
C12 C13 H13 119.9
C14 C13 H13 119.9
C13 C14 C15 120.8(5)
C13 C14 H14 119.6
C15 C14 H14 119.6
C10 C15 C14 119.4(4)
C10 C15 C16 121.8(4)
C14 C15 C16 118.8(4)
O1 C16 O3 109.4(3)
O1 C16 C17 106.2(4)
O3 C16 C17 109.8(4)
O1 C16 C15 113.0(4)
O3 C16 C15 105.7(4)
C17 C16 C15 112.8(4)
C16 C17 C18 113.7(4)
C16 C17 H17A 108.8
C18 C17 H17A 108.8
C16 C17 H17B 108.8
C18 C17 H17B 108.8
H17A C17 H17B 107.7
C19 C18 C17 109.5(4)
C19 C18 C37 113.7(4)
C17 C18 C37 111.1(4)
C19 C18 H18 107.4
C17 C18 H18 107.4
C37 C18 H18 107.4
C24 C19 C20 117.4(5)
C24 C19 C18 120.5(4)
C20 C19 C18 122.1(5)
C21 C20 C19 121.5(5)
C21 C20 H20 119.3
C19 C20 H20 119.3
C22 C21 C20 120.6(6)
C22 C21 H21 119.7
C20 C21 H21 119.7
C21 C22 C23 120.4(6)
C21 C22 H22 119.8
C23 C22 H22 119.8
C22 C23 C24 118.3(5)
C22 C23 H23 120.8
C24 C23 H23 120.8
C19 C24 O3 124.3(5)
C19 C24 C23 121.8(5)
O3 C24 C23 113.8(5)
C26 C25 C30 117.6(5)
C26 C25 C1 124.0(5)
C30 C25 C1 118.1(5)
C25 C26 C27 120.6(5)
C25 C26 H26 119.7
C27 C26 H26 119.7
C28 C27 C26 120.7(5)
C28 C27 H27 119.6
C26 C27 H27 119.6
C29 C28 C27 118.4(5)
C29 C28 H28 120.8
C27 C28 H28 120.8
C30 C29 C28 120.7(5)
C30 C29 H29 119.7
C28 C29 H29 119.7
C29 C30 C25 122.0(5)
C29 C30 H30 119.0
C25 C30 H30 119.0
C32 C31 C36 116.0(5)
C32 C31 C8 123.1(5)
C36 C31 C8 120.8(5)
C31 C32 C33 123.3(5)
C31 C32 H32 118.3
C33 C32 H32 118.3
C34 C33 C32 118.5(6)
C34 C33 H33 120.8
C32 C33 H33 120.8
C35 C34 C33 120.5(6)
C35 C34 H34 119.8
C33 C34 H34 119.8
C34 C35 C36 120.3(7)
C34 C35 H35 119.8
C36 C35 H35 119.8
C35 C36 C31 121.3(6)
C35 C36 H36 119.4
C31 C36 H36 119.4
C38 C37 C42 118.9(6)
C38 C37 C18 121.7(6)
C42 C37 C18 119.0(6)
C37 C38 C39 120.4(7)
C37 C38 H38 119.8
C39 C38 H38 119.8
C40 C39 C38 119.5(8)
C40 C39 H39 120.3
C38 C39 H39 120.3
C39 C40 C41 121.8(8)
C39 C40 H40 119.1
C41 C40 H40 119.1
C40 C41 C42 118.1(8)
C40 C41 H41 120.9
C42 C41 H41 120.9
C37 C42 C41 121.1(7)
C37 C42 H42 119.4
C41 C42 H42 119.4

loop_
_geom_bond_atom_site_label_1
_geom_bond_atom_site_label_2
_geom_bond_distance
O1 C16 1.440(5)
O1 C1 1.462(5)
O2 C2 1.372(5)
O2 C1 1.435(5)
O3 C24 1.400(5)
O3 C16 1.441(5)
C1 C25 1.509(6)
C1 C9 1.536(5)
C2 C3 1.375(6)
C2 C7 1.393(6)
C3 C4 1.385(7)
C3 H3 0.9300
C4 C5 1.388(7)
C4 H4 0.9300
C5 C6 1.387(7)
C5 H5 0.9300
C6 C7 1.392(6)
C6 H6 0.9300
C7 C8 1.524(6)
C8 C31 1.525(6)
C8 C9 1.536(6)
C8 H8 0.9800
C9 C10 1.519(6)
C9 H9 0.9800
C10 C15 1.397(5)
C10 C11 1.407(6)
C11 C12 1.393(6)
C11 H11 0.9300
C12 C13 1.375(6)
C12 H12 0.9300
C13 C14 1.384(6)
C13 H13 0.9300
C14 C15 1.401(6)
C14 H14 0.9300
C15 C16 1.514(6)
C16 C17 1.495(5)
C17 C18 1.532(6)
C17 H17A 0.9700
C17 H17B 0.9700
C18 C19 1.527(6)
C18 C37 1.538(6)
C18 H18 0.9800
C19 C24 1.366(6)
C19 C20 1.394(6)
C20 C21 1.369(6)
C20 H20 0.9300
C21 C22 1.348(7)
C21 H21 0.9300
C22 C23 1.387(6)
C22 H22 0.9300
C23 C24 1.404(6)
C23 H23 0.9300
C25 C26 1.385(5)
C25 C30 1.389(6)
C26 C27 1.393(6)
C26 H26 0.9300
C27 C28 1.392(6)
C27 H27 0.9300
C28 C29 1.376(6)
C28 H28 0.9300
C29 C30 1.371(6)
C29 H29 0.9300
C30 H30 0.9300
C31 C32 1.387(6)
C31 C36 1.405(6)
C32 C33 1.389(6)
C32 H32 0.9300
C33 C34 1.376(8)
C33 H33 0.9300
C34 C35 1.370(8)
C34 H34 0.9300
C35 C36 1.386(7)
C35 H35 0.9300
C36 H36 0.9300
C37 C38 1.359(7)
C37 C42 1.396(7)
C38 C39 1.417(7)
C38 H38 0.9300
C39 C40 1.350(9)
C39 H39 0.9300
C40 C41 1.381(9)
C40 H40 0.9300
C41 C42 1.397(7)
C41 H41 0.9300
C42 H42 0.9300

loop_
_geom_torsion_atom_site_label_1
_geom_torsion_atom_site_label_2
_geom_torsion_atom_site_label_3
_geom_torsion_atom_site_label_4
_geom_torsion
C2 O2 C1 O1 -82.5(4)
C2 O2 C1 C25 160.7(4)
C2 O2 C1 C9 32.7(5)
C16 O1 C1 O2 -176.5(3)
C16 O1 C1 C25 -65.8(5)
C16 O1 C1 C9 64.4(5)
C1 O2 C2 C3 176.1(4)
C1 O2 C2 C7 -7.6(6)
O2 C2 C3 C4 -179.5(4)
C7 C2 C3 C4 4.1(8)
C2 C3 C4 C5 -2.9(8)
C3 C4 C5 C6 1.4(9)
C4 C5 C6 C7 -1.2(9)
C5 C6 C7 C2 2.3(8)
C5 C6 C7 C8 178.9(5)
O2 C2 C7 C6 -179.8(4)
C3 C2 C7 C6 -3.8(7)
O2 C2 C7 C8 3.5(7)
C3 C2 C7 C8 179.5(4)
C6 C7 C8 C31 33.7(7)
C2 C7 C8 C31 -149.8(4)
C6 C7 C8 C9 159.0(4)
C2 C7 C8 C9 -24.5(6)
O2 C1 C9 C10 -174.9(4)
O1 C1 C9 C10 -61.6(5)
C25 C1 C9 C10 65.1(5)
O2 C1 C9 C8 -52.8(5)
O1 C1 C9 C8 60.5(5)
C25 C1 C9 C8 -172.8(4)
C7 C8 C9 C10 167.3(4)
C31 C8 C9 C10 -67.2(5)
C7 C8 C9 C1 47.7(5)
C31 C8 C9 C1 173.2(4)
C1 C9 C10 C15 28.7(6)
C8 C9 C10 C15 -92.9(5)
C1 C9 C10 C11 -147.9(4)
C8 C9 C10 C11 90.4(5)
C15 C10 C11 C12 1.4(7)
C9 C10 C11 C12 178.0(4)
C10 C11 C12 C13 -3.1(7)
C11 C12 C13 C14 2.6(8)
C12 C13 C14 C15 -0.4(8)
C11 C10 C15 C14 0.8(7)
C9 C10 C15 C14 -175.9(4)
C11 C10 C15 C16 -176.4(4)
C9 C10 C15 C16 6.9(6)
C13 C14 C15 C10 -1.3(7)
C13 C14 C15 C16 175.9(4)
C1 O1 C16 O3 89.7(4)
C1 O1 C16 C17 -151.9(4)
C1 O1 C16 C15 -27.7(5)
C24 O3 C16 O1 71.5(4)
C24 O3 C16 C17 -44.7(5)
C24 O3 C16 C15 -166.6(4)
C10 C15 C16 O1 -9.2(6)
C14 C15 C16 O1 173.6(4)
C10 C15 C16 O3 -128.7(4)
C14 C15 C16 O3 54.1(5)
C10 C15 C16 C17 111.3(5)
C14 C15 C16 C17 -65.9(6)
O1 C16 C17 C18 -58.8(5)
O3 C16 C17 C18 59.3(5)
C15 C16 C17 C18 176.9(4)
C16 C17 C18 C19 -43.0(6)
C16 C17 C18 C37 -169.5(4)
C17 C18 C19 C24 14.1(6)
C37 C18 C19 C24 139.1(5)
C17 C18 C19 C20 -166.3(4)
C37 C18 C19 C20 -41.3(7)
C24 C19 C20 C21 0.5(7)
C18 C19 C20 C21 -179.0(5)
C19 C20 C21 C22 -1.3(9)
C20 C21 C22 C23 2.0(9)
C21 C22 C23 C24 -1.9(8)
C20 C19 C24 O3 179.4(4)
C18 C19 C24 O3 -1.0(7)
C20 C19 C24 C23 -0.6(7)
C18 C19 C24 C23 179.0(4)
C16 O3 C24 C19 17.0(6)
C16 O3 C24 C23 -163.1(4)
C22 C23 C24 C19 1.2(7)
C22 C23 C24 O3 -178.7(4)
O2 C1 C25 C26 -112.0(5)
O1 C1 C25 C26 137.1(4)
C9 C1 C25 C26 12.7(6)
O2 C1 C25 C30 61.6(5)
O1 C1 C25 C30 -49.4(5)
C9 C1 C25 C30 -173.8(4)
C30 C25 C26 C27 1.4(7)
C1 C25 C26 C27 174.9(4)
C25 C26 C27 C28 -1.6(7)
C26 C27 C28 C29 1.5(8)
C27 C28 C29 C30 -1.1(8)
C28 C29 C30 C25 0.9(8)
C26 C25 C30 C29 -1.0(7)
C1 C25 C30 C29 -174.9(4)
C7 C8 C31 C32 65.8(7)
C9 C8 C31 C32 -59.0(6)
C7 C8 C31 C36 -112.5(6)
C9 C8 C31 C36 122.7(6)
C36 C31 C32 C33 -2.1(9)
C8 C31 C32 C33 179.5(5)
C31 C32 C33 C34 3.0(10)
C32 C33 C34 C35 -1.0(12)
C33 C34 C35 C36 -1.7(14)
C34 C35 C36 C31 2.7(13)
C32 C31 C36 C35 -0.8(10)
C8 C31 C36 C35 177.7(7)
C19 C18 C37 C38 131.2(5)
C17 C18 C37 C38 -104.6(6)
C19 C18 C37 C42 -54.7(6)
C17 C18 C37 C42 69.4(6)
C42 C37 C38 C39 3.4(8)
C18 C37 C38 C39 177.4(5)
C37 C38 C39 C40 -4.1(10)
C38 C39 C40 C41 1.6(11)
C39 C40 C41 C42 1.5(11)
C38 C37 C42 C41 -0.3(8)
C18 C37 C42 C41 -174.5(5)
C40 C41 C42 C37 -2.2(9)
